data_4134954
loop_
_publ_author_name
'Jiang, Hong'
'Zhang, Wenqiang'
'Kang, Xing'
'Cao, Ziping'
'Chen, Xu'
'Liu, Yan'
'Cui, Yong'

_publ_section_title
;
 Topology-Based Functionalization of Robust Chiral Zr-Based Metal-Organic
 Frameworks for Catalytic Enantioselective Hydrogenation.
;
_journal_issue 21
_journal_name_full 'Journal of the American Chemical Society'
_journal_page_first 9642
_journal_page_last 9652
_journal_paper_doi 10.1021/jacs.0c00637
_journal_volume 142
_journal_year 2020
_chemical_formula_moiety '0.13(C320 H176 O160 Zr24)'
_chemical_formula_sum 'C40 H22 O20 Zr3'
_chemical_formula_weight 1096.23
_space_group_crystal_system orthorhombic
_space_group_IT_number 69
_space_group_name_Hall '-F 2 2'
_space_group_name_H-M_alt 'F m m m'
_atom_sites_solution_hydrogens geom
_audit_creation_date 2020-01-17
_audit_creation_method
;
Olex2 1.2
(compiled 2018.05.29 svn.r3508 for OlexSys, GUI svn.r5506)
;
_cell_angle_alpha 90
_cell_angle_beta 90
_cell_angle_gamma 90
_cell_formula_units_Z 8
_cell_length_a 18.1834(15)
_cell_length_b 33.744(2)
_cell_length_c 34.489(2)
_cell_measurement_reflns_used 6426
_cell_measurement_temperature 173
_cell_measurement_theta_max 45.732
_cell_measurement_theta_min 4.565
_cell_volume 21162(2)
_computing_molecular_graphics 'Olex2 (Dolomanov et al., 2009)'
_computing_publication_material 'Olex2 (Dolomanov et al., 2009)'
_computing_structure_refinement 'ShelXL (Sheldrick, 2015)'
_diffrn_ambient_temperature 173
_diffrn_measured_fraction_theta_full 0.572
_diffrn_measured_fraction_theta_max 0.974
_diffrn_measurement_device_type 'Bruker APEX-II CCD'
_diffrn_radiation_type MoK\a
_diffrn_radiation_wavelength 0.71073
_diffrn_reflns_av_R_equivalents 0.0730
_diffrn_reflns_av_unetI/netI 0.0588
_diffrn_reflns_Laue_measured_fraction_full 0.572
_diffrn_reflns_Laue_measured_fraction_max 0.974
_diffrn_reflns_limit_h_max 18
_diffrn_reflns_limit_h_min -15
_diffrn_reflns_limit_k_max 27
_diffrn_reflns_limit_k_min -33
_diffrn_reflns_limit_l_max 34
_diffrn_reflns_limit_l_min -22
_diffrn_reflns_number 15639
_diffrn_reflns_point_group_measured_fraction_full 0.572
_diffrn_reflns_point_group_measured_fraction_max 0.974
_diffrn_reflns_theta_full 25.242
_diffrn_reflns_theta_max 20.809
_diffrn_reflns_theta_min 1.181
_exptl_absorpt_coefficient_mu 0.323
_exptl_crystal_colour 'clear light colourless'
_exptl_crystal_colour_lustre clear
_exptl_crystal_colour_modifier light
_exptl_crystal_colour_primary colourless
_exptl_crystal_density_diffrn 0.688
_exptl_crystal_description octahedral
_exptl_crystal_F_000 4336
_exptl_crystal_size_max 0.08
_exptl_crystal_size_mid 0.06
_exptl_crystal_size_min 0.02
_refine_diff_density_max 0.785
_refine_diff_density_min -0.747
_refine_diff_density_rms 0.079
_refine_ls_extinction_method none
_refine_ls_goodness_of_fit_ref 1.128
_refine_ls_hydrogen_treatment constr
_refine_ls_matrix_type full
_refine_ls_number_parameters 150
_refine_ls_number_reflns 2937
_refine_ls_number_restraints 168
_refine_ls_restrained_S_all 1.100
_refine_ls_R_factor_all 0.0871
_refine_ls_R_factor_gt 0.0547
_refine_ls_shift/su_max 0.000
_refine_ls_shift/su_mean 0.000
_refine_ls_structure_factor_coef Fsqd
_refine_ls_weighting_details
;
 w=1/[\s^2^(Fo^2^)+(0.0922P)^2^+212.8261P]
 where P=(Fo^2^+2Fc^2^)/3
;
_refine_ls_weighting_scheme calc
_refine_ls_wR_factor_gt 0.1720
_refine_ls_wR_factor_ref 0.1961
_reflns_Friedel_coverage 0.000
_reflns_number_gt 1990
_reflns_number_total 2937
_reflns_threshold_expression 'I > 2\s(I)'
_cod_data_source_file ja0c00637_si_002.cif
_cod_data_source_block flu-CMOF-1
_cod_depositor_comments 'Adding full bibliography for 4134951--4134954.cif.'
_cod_original_cell_volume 21162(3)
_cod_database_code 4134954
_shelxl_version_number 2013-2
_shelx_space_group_comment
;
The symmetry employed for this shelxl refinement is uniquely defined
by the following loop, which should always be used as a source of
symmetry information in preference to the above space-group names.
They are only intended as comments.
;
_olex2_refinement_description
;
1. Fixed Uiso
 At 1.2 times of:
  All C(H) groups
 At 1.5 times of:
  All O(H) groups
2. Uiso/Uaniso restraints and constraints
C9 \\sim C8 \\sim C7 \\sim C6 \\sim C10 \\sim C5 \\sim C3 \\sim C4 \\sim C11:
within 1.7A with sigma of 0.04 and sigma for terminal atoms of 0.08
C2 \\sim C3 \\sim C4 \\sim O1 \\sim C5 \\sim C6 \\sim C7 \\sim C8 \\sim C11
\\sim C9 \\sim C10: within 1.7A with sigma of 0.04 and sigma for terminal atoms
of 0.08
O2 \\sim C11 \\sim O3 \\sim C8 \\sim C7 \\sim C6 \\sim C5 \\sim C10 \\sim C9
\\sim C3 \\sim C4 \\sim C2 \\sim O1: within 1.7A with sigma of 0.04 and sigma
for terminal atoms of 0.08
Uanis(C2) = Uanis(C1)
3. Rigid body (RIGU) restrains
 O2, C3, C4, H4, C9, H9, C7, H7, C8, C6, H6, C5, C11, C10, H10, O3, O1, C2
 with sigma for 1-2 distances of 0.004 and sigma for 1-3 distances of 0.004
4.a Aromatic/amide H refined with riding coordinates:
 C4(H4), C9(H9), C7(H7), C6(H6), C10(H10)
4.b Idealised tetrahedral OH refined as rotating group:
 O1(H1)
;
_olex2_submission_special_instructions 'No special instructions were received'

loop_
_space_group_symop_operation_xyz
'x, y, z'
'-x, -y, z'
'x, -y, -z'
'-x, y, -z'
'x, y+1/2, z+1/2'
'-x, -y+1/2, z+1/2'
'x, -y+1/2, -z+1/2'
'-x, y+1/2, -z+1/2'
'x+1/2, y, z+1/2'
'-x+1/2, -y, z+1/2'
'x+1/2, -y, -z+1/2'
'-x+1/2, y, -z+1/2'
'x+1/2, y+1/2, z'
'-x+1/2, -y+1/2, z'
'x+1/2, -y+1/2, -z'
'-x+1/2, y+1/2, -z'
'-x, -y, -z'
'x, y, -z'
'-x, y, z'
'x, -y, z'
'-x, -y+1/2, -z+1/2'
'x, y+1/2, -z+1/2'
'-x, y+1/2, z+1/2'
'x, -y+1/2, z+1/2'
'-x+1/2, -y, -z+1/2'
'x+1/2, y, -z+1/2'
'-x+1/2, y, z+1/2'
'x+1/2, -y, z+1/2'
'-x+1/2, -y+1/2, -z'
'x+1/2, y+1/2, -z'
'-x+1/2, y+1/2, z'
'x+1/2, -y+1/2, z'

loop_
_atom_site_label
_atom_site_type_symbol
_atom_site_fract_x
_atom_site_fract_y
_atom_site_fract_z
_atom_site_U_iso_or_equiv
_atom_site_adp_type
_atom_site_occupancy
_atom_site_site_symmetry_order
_atom_site_calc_flag
_atom_site_refinement_flags_posn
_atom_site_refinement_flags_adp
_atom_site_refinement_flags_occupancy
_atom_site_disorder_assembly
_atom_site_disorder_group
Zr1 Zr 0.0000 0.5000 0.07076(3) 0.0513(6) Uani 1 4 d S T P . .
Zr2 Zr 0.09749(8) 0.44739(3) 0.0000 0.0546(5) Uani 1 2 d S T P . .
O2 O 0.1345(4) 0.42501(16) 0.05932(15) 0.093(2) Uani 1 1 d . U . . .
C3 C 0.2190(6) 0.3342(2) 0.2189(2) 0.075(3) Uani 1 1 d . U . . .
C4 C 0.2500 0.3542(3) 0.2500 0.075(4) Uani 1 2 d S TU P . .
H4 H 0.2500 0.3817 0.2500 0.090 Uiso 1 2 calc RS TU P . .
C9 C 0.1205(7) 0.4142(2) 0.1630(2) 0.098(3) Uani 1 1 d . U . . .
H9 H 0.0894 0.4354 0.1682 0.118 Uiso 1 1 calc R U . . .
C7 C 0.1891(6) 0.3751(2) 0.1184(2) 0.085(3) Uani 1 1 d . U . . .
H7 H 0.2063 0.3704 0.0934 0.102 Uiso 1 1 calc R U . . .
C8 C 0.1425(6) 0.4067(2) 0.1255(2) 0.076(3) Uani 1 1 d . U . . .
C6 C 0.2098(6) 0.3506(2) 0.1482(2) 0.088(3) Uani 1 1 d . U . . .
H6 H 0.2380 0.3283 0.1429 0.105 Uiso 1 1 calc R U . . .
C5 C 0.1895(6) 0.3585(2) 0.1861(2) 0.077(3) Uani 1 1 d . U . . .
C11 C 0.1144(6) 0.4323(2) 0.0938(2) 0.081(3) Uani 1 1 d . U . . .
C10 C 0.1444(7) 0.3903(2) 0.1928(2) 0.096(3) Uani 1 1 d . U . . .
H10 H 0.1296 0.3959 0.2181 0.115 Uiso 1 1 calc R U . . .
O4 O 0.0980(6) 0.5000 0.0351(2) 0.099(4) Uani 1 2 d S T P . .
O7 O 0.0892(6) 0.3820(2) 0.0000 0.087(3) Uani 1 2 d S T P . .
O6 O 0.2196(5) 0.4487(2) 0.0000 0.089(3) Uani 1 2 d S T P . .
O3 O 0.0720(4) 0.46066(14) 0.10353(13) 0.0705(18) Uani 1 1 d . U . . .
O5 O 0.0000 0.4469(3) 0.0342(2) 0.093(3) Uani 1 2 d S T P . .
O1 O 0.1742(5) 0.2726(2) 0.1904(2) 0.127(3) Uani 1 1 d . U . . .
H1 H 0.2021 0.2635 0.1740 0.191 Uiso 1 1 calc GR . . . .
C2 C 0.2168(6) 0.2928(2) 0.2201(2) 0.067(2) Uani 1 1 d . U . . .
C1 C 0.2500 0.2719(3) 0.2500 0.067(2) Uani 1 2 d S T P . .

loop_
_atom_site_aniso_label
_atom_site_aniso_U_11
_atom_site_aniso_U_22
_atom_site_aniso_U_33
_atom_site_aniso_U_23
_atom_site_aniso_U_13
_atom_site_aniso_U_12
Zr1 0.1255(17) 0.0197(7) 0.0086(8) 0.000 0.000 0.000
Zr2 0.1278(13) 0.0256(6) 0.0105(6) 0.000 0.000 0.0066(6)
O2 0.186(7) 0.069(4) 0.024(3) -0.001(3) 0.000(4) 0.030(4)
C3 0.161(8) 0.039(3) 0.024(4) -0.001(3) -0.017(4) 0.008(4)
C4 0.160(11) 0.039(5) 0.027(5) 0.000 -0.017(6) 0.000
C9 0.202(10) 0.062(5) 0.030(4) 0.002(3) -0.001(5) 0.041(6)
C7 0.172(9) 0.057(4) 0.025(4) -0.004(3) -0.006(5) 0.025(5)
C8 0.161(8) 0.046(4) 0.022(3) 0.002(3) -0.006(4) 0.015(5)
C6 0.181(9) 0.053(4) 0.029(4) -0.006(3) -0.016(4) 0.023(5)
C5 0.163(8) 0.041(4) 0.026(4) -0.003(3) -0.019(4) 0.009(4)
C11 0.173(8) 0.047(4) 0.024(4) -0.002(3) -0.006(4) 0.011(5)
C10 0.205(9) 0.057(5) 0.025(4) 0.000(3) -0.008(5) 0.039(6)
O4 0.197(11) 0.040(4) 0.059(5) 0.000 0.053(6) 0.000
O7 0.172(10) 0.047(4) 0.042(5) 0.000 0.000 -0.001(5)
O6 0.115(8) 0.089(6) 0.063(6) 0.000 0.000 0.006(6)
O3 0.154(6) 0.037(3) 0.020(3) -0.001(2) -0.007(3) 0.001(3)
O5 0.096(8) 0.132(8) 0.051(5) -0.048(5) 0.000 0.000
O1 0.213(9) 0.090(5) 0.079(5) -0.019(4) -0.042(5) 0.005(5)
C2 0.141(7) 0.037(3) 0.025(3) -0.006(3) -0.008(4) 0.006(4)
C1 0.141(7) 0.037(3) 0.025(3) -0.006(3) -0.008(4) 0.006(4)

loop_
_atom_type_symbol
_atom_type_description
_atom_type_scat_dispersion_real
_atom_type_scat_dispersion_imag
_atom_type_scat_source
C C 0.0033 0.0016 'International Tables Vol C Tables 4.2.6.8 and 6.1.1.4'
H H 0.0000 0.0000 'International Tables Vol C Tables 4.2.6.8 and 6.1.1.4'
O O 0.0106 0.0060 'International Tables Vol C Tables 4.2.6.8 and 6.1.1.4'
Zr Zr -2.9673 0.5597 'International Tables Vol C Tables 4.2.6.8 and 6.1.1.4'

loop_
_geom_angle_atom_site_label_1
_geom_angle_atom_site_label_2
_geom_angle_atom_site_label_3
_geom_angle
_geom_angle_site_symmetry_1
_geom_angle_site_symmetry_3
_geom_angle_publ_flag
Zr2 Zr1 Zr2 60.86(4) 17_565 3_565 ?
Zr2 Zr1 Zr2 91.58(4) 19 3_565 ?
Zr2 Zr1 Zr2 60.86(4) . 19 ?
Zr2 Zr1 Zr2 60.96(3) 19 17_565 ?
Zr2 Zr1 Zr2 91.58(4) . 17_565 ?
Zr2 Zr1 Zr2 60.96(3) . 3_565 ?
O4 Zr1 Zr2 91.2(2) 2_565 3_565 ?
O4 Zr1 Zr2 35.60(13) . . ?
O4 Zr1 Zr2 91.2(2) 2_565 . ?
O4 Zr1 Zr2 35.61(13) 2_565 17_565 ?
O4 Zr1 Zr2 35.61(13) . 3_565 ?
O4 Zr1 Zr2 91.2(2) . 19 ?
O4 Zr1 Zr2 91.2(2) . 17_565 ?
O4 Zr1 Zr2 35.61(13) 2_565 19 ?
O4 Zr1 O4 110.7(5) . 2_565 ?
O4 Zr1 O3 142.08(14) . 2_565 ?
O4 Zr1 O3 78.5(3) . 20_565 ?
O4 Zr1 O3 142.08(14) 2_565 20_565 ?
O4 Zr1 O3 78.5(3) 2_565 2_565 ?
O4 Zr1 O3 142.08(14) . 19 ?
O4 Zr1 O3 142.08(14) 2_565 . ?
O4 Zr1 O3 78.5(3) 2_565 19 ?
O4 Zr1 O3 78.5(3) . . ?
O4 Zr1 O5 70.89(18) 2_565 2_565 ?
O4 Zr1 O5 70.89(18) 2_565 . ?
O4 Zr1 O5 70.89(18) . . ?
O4 Zr1 O5 70.89(18) . 2_565 ?
O3 Zr1 Zr2 111.47(16) . 3_565 ?
O3 Zr1 Zr2 111.47(16) 2_565 19 ?
O3 Zr1 Zr2 167.01(14) 19 3_565 ?
O3 Zr1 Zr2 110.91(13) . 19 ?
O3 Zr1 Zr2 75.43(13) . . ?
O3 Zr1 Zr2 111.47(16) 20_565 . ?
O3 Zr1 Zr2 110.91(13) 19 . ?
O3 Zr1 Zr2 110.91(13) 20_565 17_565 ?
O3 Zr1 Zr2 75.43(13) 20_565 3_565 ?
O3 Zr1 Zr2 111.47(16) 19 17_565 ?
O3 Zr1 Zr2 110.91(13) 2_565 3_565 ?
O3 Zr1 Zr2 167.01(14) 20_565 19 ?
O3 Zr1 Zr2 75.43(13) 19 19 ?
O3 Zr1 Zr2 167.01(14) . 17_565 ?
O3 Zr1 Zr2 75.43(13) 2_565 17_565 ?
O3 Zr1 Zr2 167.01(14) 2_565 . ?
O3 Zr1 O3 73.8(3) 19 . ?
O3 Zr1 O3 75.0(3) 20_565 . ?
O3 Zr1 O3 117.6(3) 20_565 19 ?
O3 Zr1 O3 117.6(3) 2_565 . ?
O3 Zr1 O3 75.0(3) 19 2_565 ?
O3 Zr1 O3 73.8(3) 20_565 2_565 ?
O3 Zr1 O5 142.76(16) 19 2_565 ?
O3 Zr1 O5 78.5(2) . . ?
O3 Zr1 O5 78.5(2) 19 . ?
O3 Zr1 O5 142.76(16) 2_565 . ?
O3 Zr1 O5 142.76(16) 20_565 . ?
O3 Zr1 O5 78.5(2) 2_565 2_565 ?
O3 Zr1 O5 78.5(2) 20_565 2_565 ?
O3 Zr1 O5 142.77(16) . 2_565 ?
O5 Zr1 Zr2 90.7(2) . 17_565 ?
O5 Zr1 Zr2 90.7(2) 2_565 . ?
O5 Zr1 Zr2 90.7(2) . 3_565 ?
O5 Zr1 Zr2 35.29(12) 2_565 17_565 ?
O5 Zr1 Zr2 90.7(2) 2_565 19 ?
O5 Zr1 Zr2 35.29(12) 2_565 3_565 ?
O5 Zr1 Zr2 35.29(12) . . ?
O5 Zr1 Zr2 35.29(12) . 19 ?
O5 Zr1 O5 109.7(5) 2_565 . ?
Zr1 Zr2 Zr1 88.42(4) . 17_565 ?
Zr1 Zr2 Zr2 59.521(16) . 3_565 ?
Zr1 Zr2 Zr2 59.522(16) 17_565 3_565 ?
Zr1 Zr2 Zr2 59.57(2) 17_565 19 ?
Zr1 Zr2 Zr2 59.57(2) . 19 ?
Zr2 Zr2 Zr2 90.0 19 3_565 ?
O2 Zr2 Zr1 160.44(16) 18 . ?
O2 Zr2 Zr1 72.07(15) 18 17_565 ?
O2 Zr2 Zr1 72.08(15) . . ?
O2 Zr2 Zr1 160.44(16) . 17_565 ?
O2 Zr2 Zr2 107.2(2) 18 19 ?
O2 Zr2 Zr2 109.32(14) . 3_565 ?
O2 Zr2 Zr2 109.32(14) 18 3_565 ?
O2 Zr2 Zr2 107.2(2) . 19 ?
O2 Zr2 O2 127.4(3) 18 . ?
O4 Zr2 Zr1 35.9(3) . . ?
O4 Zr2 Zr1 35.9(3) 18 17_565 ?
O4 Zr2 Zr1 88.6(2) 18 . ?
O4 Zr2 Zr1 88.6(2) . 17_565 ?
O4 Zr2 Zr2 90.2(3) . 19 ?
O4 Zr2 Zr2 34.27(18) . 3_565 ?
O4 Zr2 Zr2 90.2(3) 18 19 ?
O4 Zr2 Zr2 34.27(18) 18 3_565 ?
O4 Zr2 O2 76.6(2) 18 18 ?
O4 Zr2 O2 76.6(2) . . ?
O4 Zr2 O2 141.0(3) . 18 ?
O4 Zr2 O2 141.0(3) 18 . ?
O4 Zr2 O4 68.5(4) . 18 ?
O4 Zr2 O7 145.56(18) . . ?
O4 Zr2 O7 145.56(18) 18 . ?
O4 Zr2 O6 88.8(3) . . ?
O4 Zr2 O6 88.8(3) 18 . ?
O7 Zr2 Zr1 118.14(17) . . ?
O7 Zr2 Zr1 118.14(17) . 17_565 ?
O7 Zr2 Zr2 176.1(3) . 3_565 ?
O7 Zr2 Zr2 86.1(3) . 19 ?
O7 Zr2 O2 71.94(17) . 18 ?
O7 Zr2 O2 71.94(17) . . ?
O7 Zr2 O6 95.1(3) . . ?
O6 Zr2 Zr1 119.74(13) . 17_565 ?
O6 Zr2 Zr1 119.74(13) . . ?
O6 Zr2 Zr2 178.8(2) . 19 ?
O6 Zr2 Zr2 88.8(2) . 3_565 ?
O6 Zr2 O2 73.2(2) . 18 ?
O6 Zr2 O2 73.2(2) . . ?
O5 Zr2 Zr1 36.5(2) 18 17_565 ?
O5 Zr2 Zr1 88.2(2) 18 . ?
O5 Zr2 Zr1 36.5(2) . . ?
O5 Zr2 Zr1 88.2(2) . 17_565 ?
O5 Zr2 Zr2 33.62(19) 18 19 ?
O5 Zr2 Zr2 33.62(19) . 19 ?
O5 Zr2 Zr2 90.4(3) . 3_565 ?
O5 Zr2 Zr2 90.4(3) 18 3_565 ?
O5 Zr2 O2 75.3(3) . . ?
O5 Zr2 O2 137.7(3) . 18 ?
O5 Zr2 O2 137.7(3) 18 . ?
O5 Zr2 O2 75.3(3) 18 18 ?
O5 Zr2 O4 72.4(3) . . ?
O5 Zr2 O4 108.7(4) . 18 ?
O5 Zr2 O4 72.4(3) 18 18 ?
O5 Zr2 O4 108.7(4) 18 . ?
O5 Zr2 O7 86.3(3) 18 . ?
O5 Zr2 O7 86.3(3) . . ?
O5 Zr2 O6 146.38(18) 18 . ?
O5 Zr2 O6 146.38(18) . . ?
O5 Zr2 O5 67.2(4) . 18 ?
C11 O2 Zr2 133.7(6) . . ?
C4 C3 C5 117.6(7) . . ?
C4 C3 C2 118.5(7) . . ?
C2 C3 C5 123.9(7) . . ?
C3 C4 C3 121.7(9) 12 . ?
C3 C4 H4 119.1 . . ?
C3 C4 H4 119.1 12 . ?
C8 C9 H9 119.9 . . ?
C10 C9 H9 119.9 . . ?
C10 C9 C8 120.3(9) . . ?
C8 C7 H7 120.0 . . ?
C6 C7 H7 120.0 . . ?
C6 C7 C8 120.0(8) . . ?
C9 C8 C7 118.9(7) . . ?
C9 C8 C11 118.9(8) . . ?
C7 C8 C11 122.1(7) . . ?
C7 C6 H6 119.4 . . ?
C7 C6 C5 121.3(8) . . ?
C5 C6 H6 119.4 . . ?
C6 C5 C3 120.9(8) . . ?
C10 C5 C3 120.9(7) . . ?
C10 C5 C6 118.1(7) . . ?
O2 C11 C8 118.4(8) . . ?
O2 C11 O3 124.6(7) . . ?
O3 C11 C8 117.0(7) . . ?
C9 C10 H10 119.4 . . ?
C5 C10 C9 121.2(8) . . ?
C5 C10 H10 119.4 . . ?
Zr2 O4 Zr1 108.5(3) . . ?
Zr2 O4 Zr1 108.5(3) 3_565 . ?
Zr2 O4 Zr2 111.5(4) . 3_565 ?
C11 O3 Zr1 133.2(5) . . ?
Zr2 O5 Zr1 108.2(3) . . ?
Zr2 O5 Zr1 108.2(3) 19 . ?
Zr2 O5 Zr2 112.8(4) 19 . ?
C2 O1 H1 109.5 . . ?
C3 C2 O1 117.7(7) . . ?
C1 C2 C3 121.1(8) . . ?
C1 C2 O1 121.1(7) . . ?
C2 C1 C2 118.9(9) . 12 ?
C2 C1 C1 120.5(5) . 14 ?
C2 C1 C1 120.5(5) 12 14 ?

loop_
_geom_bond_atom_site_label_1
_geom_bond_atom_site_label_2
_geom_bond_distance
_geom_bond_site_symmetry_2
_geom_bond_publ_flag
Zr1 Zr2 3.5000(12) . ?
Zr1 Zr2 3.5000(12) 17_565 ?
Zr1 Zr2 3.5000(12) 19 ?
Zr1 Zr2 3.5000(12) 3_565 ?
Zr1 O4 2.165(9) 2_565 ?
Zr1 O4 2.165(9) . ?
Zr1 O3 2.181(5) 2_565 ?
Zr1 O3 2.181(5) . ?
Zr1 O3 2.181(5) 20_565 ?
Zr1 O3 2.181(5) 19 ?
Zr1 O5 2.191(8) . ?
Zr1 O5 2.191(8) 2_565 ?
Zr2 Zr1 3.5001(12) 17_565 ?
Zr2 Zr2 3.545(3) 19 ?
Zr2 Zr2 3.5506(17) 3_565 ?
Zr2 O2 2.282(5) 18 ?
Zr2 O2 2.282(5) . ?
Zr2 O4 2.148(5) . ?
Zr2 O4 2.148(5) 18 ?
Zr2 O7 2.211(7) . ?
Zr2 O6 2.220(10) . ?
Zr2 O5 2.129(5) . ?
Zr2 O5 2.129(5) 18 ?
O2 C11 1.270(9) . ?
C3 C4 1.385(9) . ?
C3 C5 1.499(10) . ?
C3 C2 1.397(10) . ?
C4 C3 1.385(9) 12 ?
C4 H4 0.9300 . ?
C9 H9 0.9300 . ?
C9 C8 1.380(11) . ?
C9 C10 1.375(11) . ?
C7 H7 0.9300 . ?
C7 C8 1.383(11) . ?
C7 C6 1.372(10) . ?
C8 C11 1.484(11) . ?
C6 H6 0.9300 . ?
C6 C5 1.382(11) . ?
C5 C10 1.372(12) . ?
C11 O3 1.272(10) . ?
C10 H10 0.9300 . ?
O4 Zr2 2.148(5) 3_565 ?
O5 Zr2 2.129(5) 19 ?
O1 H1 0.8200 . ?
O1 C2 1.455(10) . ?
C2 C1 1.388(9) . ?
C1 C2 1.388(9) 12 ?
C1 C1 1.480(19) 14 ?

loop_
_geom_torsion_atom_site_label_1
_geom_torsion_atom_site_label_2
_geom_torsion_atom_site_label_3
_geom_torsion_atom_site_label_4
_geom_torsion
_geom_torsion_site_symmetry_1
_geom_torsion_site_symmetry_2
_geom_torsion_site_symmetry_3
_geom_torsion_site_symmetry_4
_geom_torsion_publ_flag
Zr2 O2 C11 C8 169.4(7) . . . . ?
Zr2 O2 C11 O3 -11.5(16) . . . . ?
O2 C11 O3 Zr1 13.9(16) . . . . ?
C3 C5 C10 C9 176.2(10) . . . . ?
C3 C2 C1 C2 2.6(7) . . . 12 ?
C3 C2 C1 C1 -177.4(7) . . . 14 ?
C4 C3 C5 C6 128.9(9) . . . . ?
C4 C3 C5 C10 -48.1(14) . . . . ?
C4 C3 C2 O1 170.6(7) . . . . ?
C4 C3 C2 C1 -5.2(14) . . . . ?
C9 C8 C11 O2 -179.4(10) . . . . ?
C9 C8 C11 O3 1.4(15) . . . . ?
C7 C8 C11 O2 -0.6(16) . . . . ?
C7 C8 C11 O3 -179.8(9) . . . . ?
C7 C6 C5 C3 -173.4(9) . . . . ?
C7 C6 C5 C10 3.7(16) . . . . ?
C8 C9 C10 C5 -0.8(18) . . . . ?
C8 C7 C6 C5 -4.9(16) . . . . ?
C8 C11 O3 Zr1 -167.0(6) . . . . ?
C6 C7 C8 C9 3.1(16) . . . . ?
C6 C7 C8 C11 -175.7(10) . . . . ?
C6 C5 C10 C9 -0.9(17) . . . . ?
C5 C3 C4 C3 -177.7(10) . . . 12 ?
C5 C3 C2 O1 -9.1(15) . . . . ?
C5 C3 C2 C1 175.1(8) . . . . ?
C10 C9 C8 C7 -0.3(17) . . . . ?
C10 C9 C8 C11 178.5(10) . . . . ?
O1 C2 C1 C2 -173.1(10) . . . 12 ?
O1 C2 C1 C1 7.0(10) . . . 14 ?
C2 C3 C4 C3 2.5(7) . . . 12 ?
C2 C3 C5 C6 -51.4(15) . . . . ?
C2 C3 C5 C10 131.6(11) . . . . ?
